data_4036447
loop_
_publ_author_name
'Zhu, Wenju'
'Zhao, Liang'
'Wang, Mei-Xiang'

_publ_section_title
;
 Synthesis of 2,3-Dihydro-1H-azepine and 1H-Azepin-2(3H)-one Derivatives
 From Intramolecular Condensation between Stable Tertiary Enamides and
 Aldehydes.
;
_journal_issue 24
_journal_name_full 'The Journal of organic chemistry'
_journal_page_first 12047
_journal_page_last 12057
_journal_paper_doi 10.1021/acs.joc.5b02021
_journal_volume 80
_journal_year 2015
_chemical_formula_moiety 'C19 H15 N O'
_chemical_formula_sum 'C19 H15 N O'
_chemical_formula_weight 273.32
_space_group_crystal_system monoclinic
_space_group_IT_number 14
_space_group_name_Hall '-P 2yn'
_space_group_name_H-M_alt 'P 1 21/n 1'
_atom_sites_solution_hydrogens geom
_audit_creation_date 2015-01-15
_audit_creation_method
;
Olex2 1.2
(compiled 2015.01.12 svn.r3133 for OlexSys, GUI svn.r4987)
;
_cell_angle_alpha 90
_cell_angle_beta 103.780(5)
_cell_angle_gamma 90
_cell_formula_units_Z 4
_cell_length_a 9.787(4)
_cell_length_b 10.989(4)
_cell_length_c 13.498(5)
_cell_measurement_reflns_used 4027
_cell_measurement_temperature 173.1500
_cell_measurement_theta_max 27.4824
_cell_measurement_theta_min 1.8532
_cell_volume 1409.9(9)
_computing_cell_refinement 'CrystalClear (Rigaku Inc., 2007)'
_computing_data_collection 'CrystalClear (Rigaku Inc., 2007)'
_computing_data_reduction 'CrystalClear (Rigaku Inc., 2007)'
_computing_molecular_graphics 'Olex2 (Dolomanov et al., 2009)'
_computing_publication_material 'Olex2 (Dolomanov et al., 2009)'
_computing_structure_refinement 'SHELXL (Sheldrick, 2013)'
_computing_structure_solution
;
'SHELXS (Sheldrick, 2013)'
;
_diffrn_ambient_temperature 173.1500
_diffrn_detector_area_resol_mean 28.5714
_diffrn_measured_fraction_theta_full 0.996
_diffrn_measured_fraction_theta_max 0.995
_diffrn_measurement_details
;
scan:
	Number of images: 360
	           Slice: -110.0000 - 70.0000
	     Image width: 0.5000
	        Exp time: 10.0000
	   Rotation axis: Omega
	           Omega: 0.0000
	             Chi: 45.0000
	             Phi: 0.0000
	             XTD: 45.1033
	          2theta: -19.9382
scan:
	Number of images: 300
	           Slice: -109.0000 - 41.0000
	     Image width: 0.5000
	        Exp time: 10.0000
	   Rotation axis: Omega
	           Omega: 0.0000
	             Chi: 45.0000
	             Phi: 90.0000
	             XTD: 45.1033
	          2theta: -19.9382
;
_diffrn_measurement_device
;
Saturn724+ (2x2 bin mode)
;
_diffrn_measurement_device_details
;
AFC10: Fixed Chi 2 circle
;
_diffrn_measurement_device_type 'Saturn724+ CCD'
_diffrn_measurement_method '\w scans at fixed \c = 45\%'
_diffrn_orient_matrix_type d*Trek
_diffrn_orient_matrix_UB_11 0.0673
_diffrn_orient_matrix_UB_12 -0.0577
_diffrn_orient_matrix_UB_13 0.0567
_diffrn_orient_matrix_UB_21 -0.0079
_diffrn_orient_matrix_UB_22 0.0586
_diffrn_orient_matrix_UB_23 0.0691
_diffrn_orient_matrix_UB_31 -0.0450
_diffrn_orient_matrix_UB_32 -0.0494
_diffrn_orient_matrix_UB_33 0.0368
_diffrn_radiation_detector CCD
_diffrn_radiation_monochromator 'Graphite Monochromator'
_diffrn_radiation_type MoK\a
_diffrn_radiation_wavelength 0.71073
_diffrn_reflns_av_R_equivalents 0.0352
_diffrn_reflns_av_unetI/netI 0.0333
_diffrn_reflns_Laue_measured_fraction_full 0.996
_diffrn_reflns_Laue_measured_fraction_max 0.995
_diffrn_reflns_limit_h_max 12
_diffrn_reflns_limit_h_min -10
_diffrn_reflns_limit_k_max 14
_diffrn_reflns_limit_k_min -14
_diffrn_reflns_limit_l_max 17
_diffrn_reflns_limit_l_min -13
_diffrn_reflns_number 9851
_diffrn_reflns_point_group_measured_fraction_full 0.996
_diffrn_reflns_point_group_measured_fraction_max 0.995
_diffrn_reflns_theta_full 26.000
_diffrn_reflns_theta_max 27.477
_diffrn_reflns_theta_min 2.418
_diffrn_source 'Sealed Tube'
_diffrn_source_current 30.0000
_diffrn_source_power 1.5000
_diffrn_source_voltage 50.0000
_exptl_absorpt_coefficient_mu 0.079
_exptl_absorpt_correction_T_max 1.0000
_exptl_absorpt_correction_T_min 0.8491
_exptl_absorpt_correction_type multi-scan
_exptl_absorpt_process_details 'CrystalClear (Rigaku Inc., 2007)'
_exptl_crystal_colour Colorless
_exptl_crystal_density_diffrn 1.288
_exptl_crystal_description plate
_exptl_crystal_F_000 576
_exptl_crystal_size_max 0.57
_exptl_crystal_size_mid 0.37
_exptl_crystal_size_min 0.05
_refine_diff_density_max 0.243
_refine_diff_density_min -0.199
_refine_diff_density_rms 0.043
_refine_ls_extinction_method none
_refine_ls_goodness_of_fit_ref 1.239
_refine_ls_hydrogen_treatment constr
_refine_ls_matrix_type full
_refine_ls_number_parameters 190
_refine_ls_number_reflns 3222
_refine_ls_number_restraints 0
_refine_ls_restrained_S_all 1.239
_refine_ls_R_factor_all 0.0702
_refine_ls_R_factor_gt 0.0645
_refine_ls_shift/su_max 0.000
_refine_ls_shift/su_mean 0.000
_refine_ls_structure_factor_coef Fsqd
_refine_ls_weighting_details 'w=1/[\s^2^(Fo^2^)+(0.0311P)^2^+0.7344P] where P=(Fo^2^+2Fc^2^)/3'
_refine_ls_weighting_scheme calc
_refine_ls_wR_factor_gt 0.1251
_refine_ls_wR_factor_ref 0.1275
_reflns_Friedel_coverage 0.000
_reflns_number_gt 3024
_reflns_number_total 3222
_reflns_threshold_expression 'I > 2\s(I)'
_cod_data_source_file jo5b02021_si_003.cif
_cod_data_source_block sa3868
_cod_database_code 4036447
_shelx_space_group_comment
;
The symmetry employed for this shelxl refinement is uniquely defined
by the following loop, which should always be used as a source of
symmetry information in preference to the above space-group names.
They are only intended as comments.
;
_diffrn_number_total 3394
_olex2_refinement_description
;
1. Fixed Uiso
 At 1.2 times of:
  All C(H) groups, All C(H,H) groups
2.a Secondary CH2 refined with riding coordinates:
 C8(H8A,H8B)
2.b Aromatic/amide H refined with riding coordinates:
 C2(H2), C3(H3), C4(H4), C5(H5), C9(H9), C10(H10), C11(H11), C12(H12),
 C15(H15), C16(H16), C17(H17), C18(H18), C19(H19)
;
_shelx_shelxl_version_number 2014/7
_olex2_submission_special_instructions 'No special instructions were received'

loop_
_space_group_symop_operation_xyz
'x, y, z'
'-x+1/2, y+1/2, -z+1/2'
'-x, -y, -z'
'x-1/2, -y-1/2, z-1/2'

loop_
_atom_site_label
_atom_site_type_symbol
_atom_site_fract_x
_atom_site_fract_y
_atom_site_fract_z
_atom_site_U_iso_or_equiv
_atom_site_adp_type
_atom_site_occupancy
_atom_site_site_symmetry_order
_atom_site_calc_flag
_atom_site_refinement_flags_posn
O1 O -0.01222(13) 0.57028(13) 0.13212(10) 0.0370(3) Uani 1 1 d .
N1 N 0.21682(14) 0.63130(13) 0.14664(11) 0.0257(3) Uani 1 1 d .
C1 C 0.26327(17) 0.71391(15) 0.30874(13) 0.0252(4) Uani 1 1 d .
C2 C 0.31682(19) 0.76942(17) 0.40188(14) 0.0306(4) Uani 1 1 d .
H2 H 0.4088 0.7981 0.4194 0.037 Uiso 1 1 calc R
C3 C 0.2291(2) 0.78103(18) 0.46837(14) 0.0329(4) Uani 1 1 d .
H3 H 0.2632 0.8173 0.5317 0.040 Uiso 1 1 calc R
C4 C 0.0910(2) 0.73929(19) 0.44185(14) 0.0348(4) Uani 1 1 d .
H4 H 0.0338 0.7489 0.4874 0.042 Uiso 1 1 calc R
C5 C 0.03760(19) 0.68392(18) 0.34904(14) 0.0320(4) Uani 1 1 d .
H5 H -0.0547 0.6559 0.3311 0.038 Uiso 1 1 calc R
C6 C 0.12629(18) 0.67151(16) 0.28335(13) 0.0258(4) Uani 1 1 d .
C7 C 0.09713(17) 0.61778(16) 0.17995(13) 0.0269(4) Uani 1 1 d .
C8 C 0.22724(19) 0.59293(18) 0.04587(13) 0.0315(4) Uani 1 1 d .
H8A H 0.1550 0.5328 0.0202 0.038 Uiso 1 1 calc R
H8B H 0.3179 0.5544 0.0512 0.038 Uiso 1 1 calc R
C9 C 0.21159(19) 0.6953(2) -0.02834(14) 0.0349(4) Uani 1 1 d .
H9 H 0.1684 0.6775 -0.0959 0.042 Uiso 1 1 calc R
C10 C 0.2531(2) 0.8091(2) -0.00766(15) 0.0385(5) Uani 1 1 d .
H10 H 0.2277 0.8637 -0.0615 0.046 Uiso 1 1 calc R
C11 C 0.3337(2) 0.86041(17) 0.08899(15) 0.0343(4) Uani 1 1 d .
H11 H 0.3633 0.9402 0.0844 0.041 Uiso 1 1 calc R
C12 C 0.37222(19) 0.81255(17) 0.18252(14) 0.0307(4) Uani 1 1 d .
H12 H 0.4316 0.8607 0.2310 0.037 Uiso 1 1 calc R
C13 C 0.33296(17) 0.69116(16) 0.22070(13) 0.0257(4) Uani 1 1 d .
C14 C 0.45871(17) 0.60360(16) 0.24915(13) 0.0267(4) Uani 1 1 d .
C15 C 0.4558(2) 0.50734(17) 0.31551(16) 0.0353(4) Uani 1 1 d .
H15 H 0.3801 0.4992 0.3456 0.042 Uiso 1 1 calc R
C16 C 0.5647(2) 0.42352(19) 0.33733(18) 0.0429(5) Uani 1 1 d .
H16 H 0.5617 0.3598 0.3822 0.051 Uiso 1 1 calc R
C17 C 0.6778(2) 0.43398(19) 0.29277(17) 0.0417(5) Uani 1 1 d .
H17 H 0.7505 0.3774 0.3073 0.050 Uiso 1 1 calc R
C18 C 0.6818(2) 0.5289(2) 0.22668(16) 0.0386(5) Uani 1 1 d .
H18 H 0.7574 0.5361 0.1963 0.046 Uiso 1 1 calc R
C19 C 0.57343(18) 0.61385(18) 0.20518(14) 0.0310(4) Uani 1 1 d .
H19 H 0.5775 0.6780 0.1611 0.037 Uiso 1 1 calc R

loop_
_atom_site_aniso_label
_atom_site_aniso_U_11
_atom_site_aniso_U_22
_atom_site_aniso_U_33
_atom_site_aniso_U_23
_atom_site_aniso_U_13
_atom_site_aniso_U_12
O1 0.0244(6) 0.0479(8) 0.0357(7) -0.0101(6) 0.0009(5) -0.0058(6)
N1 0.0226(7) 0.0292(8) 0.0241(7) -0.0030(6) 0.0032(6) -0.0018(6)
C1 0.0232(8) 0.0264(8) 0.0259(8) 0.0015(7) 0.0054(7) 0.0001(7)
C2 0.0238(8) 0.0354(10) 0.0312(9) -0.0052(8) 0.0040(7) -0.0037(7)
C3 0.0337(10) 0.0387(10) 0.0257(9) -0.0032(8) 0.0057(7) -0.0014(8)
C4 0.0309(10) 0.0448(11) 0.0312(10) -0.0016(8) 0.0126(8) -0.0002(8)
C5 0.0221(8) 0.0393(10) 0.0348(10) 0.0003(8) 0.0072(7) -0.0042(7)
C6 0.0229(8) 0.0275(9) 0.0262(8) 0.0028(7) 0.0042(6) 0.0002(7)
C7 0.0222(8) 0.0264(8) 0.0302(9) 0.0022(7) 0.0023(7) 0.0015(7)
C8 0.0272(9) 0.0386(10) 0.0274(9) -0.0082(8) 0.0042(7) 0.0026(8)
C9 0.0280(9) 0.0512(12) 0.0255(9) 0.0021(8) 0.0062(7) 0.0038(8)
C10 0.0340(10) 0.0492(12) 0.0344(10) 0.0142(9) 0.0121(8) 0.0127(9)
C11 0.0356(10) 0.0256(9) 0.0468(11) 0.0034(8) 0.0200(9) 0.0046(8)
C12 0.0297(9) 0.0281(9) 0.0367(10) -0.0043(8) 0.0124(8) -0.0030(7)
C13 0.0227(8) 0.0279(9) 0.0258(8) -0.0025(7) 0.0044(7) -0.0033(7)
C14 0.0210(8) 0.0283(9) 0.0294(9) -0.0049(7) 0.0029(7) -0.0031(7)
C15 0.0289(10) 0.0307(10) 0.0465(11) 0.0018(9) 0.0095(8) -0.0031(8)
C16 0.0391(11) 0.0285(10) 0.0575(13) 0.0045(9) 0.0045(10) -0.0004(8)
C17 0.0313(10) 0.0362(11) 0.0535(13) -0.0083(10) 0.0017(9) 0.0077(8)
C18 0.0266(9) 0.0477(12) 0.0416(11) -0.0097(10) 0.0081(8) 0.0030(8)
C19 0.0269(9) 0.0381(10) 0.0280(9) -0.0026(8) 0.0063(7) -0.0009(8)

loop_
_atom_type_symbol
_atom_type_description
_atom_type_scat_dispersion_real
_atom_type_scat_dispersion_imag
_atom_type_scat_source
C C 0.0033 0.0016 'International Tables Vol C Tables 4.2.6.8 and 6.1.1.4'
H H 0.0000 0.0000 'International Tables Vol C Tables 4.2.6.8 and 6.1.1.4'
N N 0.0061 0.0033 'International Tables Vol C Tables 4.2.6.8 and 6.1.1.4'
O O 0.0106 0.0060 'International Tables Vol C Tables 4.2.6.8 and 6.1.1.4'

loop_
_geom_angle_atom_site_label_1
_geom_angle_atom_site_label_2
_geom_angle_atom_site_label_3
_geom_angle
C7 N1 C8 122.48(14)
C7 N1 C13 114.18(14)
C8 N1 C13 123.31(14)
C2 C1 C13 129.61(16)
C6 C1 C2 120.59(16)
C6 C1 C13 109.79(15)
C1 C2 H2 121.0
C1 C2 C3 118.00(17)
C3 C2 H2 121.0
C2 C3 H3 119.5
C2 C3 C4 121.07(17)
C4 C3 H3 119.5
C3 C4 H4 119.5
C5 C4 C3 120.93(18)
C5 C4 H4 119.5
C4 C5 H5 121.2
C4 C5 C6 117.70(17)
C6 C5 H5 121.2
C1 C6 C5 121.71(17)
C1 C6 C7 109.03(15)
C5 C6 C7 129.25(16)
O1 C7 N1 125.80(17)
O1 C7 C6 127.90(16)
N1 C7 C6 106.30(14)
N1 C8 H8A 109.0
N1 C8 H8B 109.0
N1 C8 C9 113.09(16)
H8A C8 H8B 107.8
C9 C8 H8A 109.0
C9 C8 H8B 109.0
C8 C9 H9 116.8
C10 C9 C8 126.46(18)
C10 C9 H9 116.8
C9 C10 H10 115.7
C9 C10 C11 128.58(18)
C11 C10 H10 115.7
C10 C11 H11 114.4
C12 C11 C10 131.27(19)
C12 C11 H11 114.4
C11 C12 H12 115.4
C11 C12 C13 129.18(17)
C13 C12 H12 115.4
N1 C13 C1 100.69(13)
N1 C13 C12 112.28(14)
N1 C13 C14 109.36(14)
C1 C13 C14 112.82(14)
C12 C13 C1 108.54(14)
C12 C13 C14 112.59(14)
C15 C14 C13 119.95(16)
C15 C14 C19 118.53(17)
C19 C14 C13 121.41(16)
C14 C15 H15 119.7
C16 C15 C14 120.68(19)
C16 C15 H15 119.7
C15 C16 H16 119.8
C17 C16 C15 120.4(2)
C17 C16 H16 119.8
C16 C17 H17 120.2
C18 C17 C16 119.52(19)
C18 C17 H17 120.2
C17 C18 H18 119.8
C17 C18 C19 120.32(19)
C19 C18 H18 119.8
C14 C19 H19 119.7
C18 C19 C14 120.56(19)
C18 C19 H19 119.7

loop_
_geom_bond_atom_site_label_1
_geom_bond_atom_site_label_2
_geom_bond_distance
O1 C7 1.227(2)
N1 C7 1.359(2)
N1 C8 1.451(2)
N1 C13 1.477(2)
C1 C2 1.383(2)
C1 C6 1.383(2)
C1 C13 1.525(2)
C2 H2 0.9300
C2 C3 1.388(3)
C3 H3 0.9300
C3 C4 1.391(3)
C4 H4 0.9300
C4 C5 1.379(3)
C5 H5 0.9300
C5 C6 1.387(3)
C6 C7 1.479(2)
C8 H8A 0.9700
C8 H8B 0.9700
C8 C9 1.489(3)
C9 H9 0.9300
C9 C10 1.324(3)
C10 H10 0.9300
C10 C11 1.467(3)
C11 H11 0.9300
C11 C12 1.336(3)
C12 H12 0.9300
C12 C13 1.512(2)
C13 C14 1.537(2)
C14 C15 1.391(3)
C14 C19 1.394(3)
C15 H15 0.9300
C15 C16 1.386(3)
C16 H16 0.9300
C16 C17 1.385(3)
C17 H17 0.9300
C17 C18 1.379(3)
C18 H18 0.9300
C18 C19 1.391(3)
C19 H19 0.9300

loop_
_geom_torsion_atom_site_label_1
_geom_torsion_atom_site_label_2
_geom_torsion_atom_site_label_3
_geom_torsion_atom_site_label_4
_geom_torsion
N1 C8 C9 C10 33.2(3)
N1 C13 C14 C15 -75.9(2)
N1 C13 C14 C19 100.23(19)
C1 C2 C3 C4 -0.7(3)
C1 C6 C7 O1 179.37(18)
C1 C6 C7 N1 -0.8(2)
C1 C13 C14 C15 35.2(2)
C1 C13 C14 C19 -148.60(16)
C2 C1 C6 C5 0.7(3)
C2 C1 C6 C7 179.53(16)
C2 C1 C13 N1 -179.05(18)
C2 C1 C13 C12 -61.0(2)
C2 C1 C13 C14 64.5(2)
C2 C3 C4 C5 0.7(3)
C3 C4 C5 C6 0.0(3)
C4 C5 C6 C1 -0.6(3)
C4 C5 C6 C7 -179.24(18)
C5 C6 C7 O1 -1.9(3)
C5 C6 C7 N1 177.98(18)
C6 C1 C2 C3 0.0(3)
C6 C1 C13 N1 -0.33(18)
C6 C1 C13 C12 117.72(16)
C6 C1 C13 C14 -116.78(16)
C7 N1 C8 C9 100.1(2)
C7 N1 C13 C1 -0.17(18)
C7 N1 C13 C12 -115.45(16)
C7 N1 C13 C14 118.82(16)
C8 N1 C7 O1 2.0(3)
C8 N1 C7 C6 -177.85(15)
C8 N1 C13 C1 178.23(15)
C8 N1 C13 C12 63.0(2)
C8 N1 C13 C14 -62.8(2)
C8 C9 C10 C11 5.7(3)
C9 C10 C11 C12 -8.8(4)
C10 C11 C12 C13 -6.0(3)
C11 C12 C13 N1 -11.9(3)
C11 C12 C13 C1 -122.3(2)
C11 C12 C13 C14 112.0(2)
C12 C13 C14 C15 158.51(16)
C12 C13 C14 C19 -25.3(2)
C13 N1 C7 O1 -179.56(17)
C13 N1 C7 C6 0.57(19)
C13 N1 C8 C9 -78.2(2)
C13 C1 C2 C3 178.59(17)
C13 C1 C6 C5 -178.18(16)
C13 C1 C6 C7 0.7(2)
C13 C14 C15 C16 176.24(18)
C13 C14 C19 C18 -175.65(16)
C14 C15 C16 C17 -0.4(3)
C15 C14 C19 C18 0.6(3)
C15 C16 C17 C18 0.3(3)
C16 C17 C18 C19 0.3(3)
C17 C18 C19 C14 -0.7(3)
C19 C14 C15 C16 0.0(3)
